data_4107099
loop_
_publ_author_name
'Andy M. Chapman'
'Mairi F. Haddow'
'Duncan F. Wass'

_publ_section_title
;
 Frustrated Lewis Pairs beyond the Main Group: Synthesis, Reactivity, and
 Small Molecule Activation with Cationic Zirconocene-Phosphinoaryloxide
 Complexes
;
_journal_name_full 'Journal of the American Chemical Society'
_journal_page_first 18463
_journal_page_last 18478
_journal_paper_doi 10.1021/ja207936p
_journal_volume 133
_journal_year 2011
_chemical_formula_moiety 'C25 H32 O3 P Zr, C24 B F20 '
_chemical_formula_sum 'C49 H32 B F20 O3 P Zr'
_chemical_formula_weight 1181.75
_chemical_name_systematic
; 
 ? 
;
_space_group_IT_number 14
_symmetry_cell_setting monoclinic
_symmetry_space_group_name_Hall '-P 2ybc'
_symmetry_space_group_name_H-M 'P 1 21/c 1'
_atom_sites_solution_hydrogens geom
_atom_sites_solution_primary direct
_atom_sites_solution_secondary difmap
_audit_creation_method SHELXL-97
_cell_angle_alpha 90.00
_cell_angle_beta 100.121(2)
_cell_angle_gamma 90.00
_cell_formula_units_Z 4
_cell_length_a 11.4617(6)
_cell_length_b 17.7678(8)
_cell_length_c 22.7861(10)
_cell_measurement_reflns_used 9791
_cell_measurement_temperature 100(2)
_cell_measurement_theta_max 27.48
_cell_measurement_theta_min 2.32
_cell_volume 4568.2(4)
_computing_cell_refinement 'Bruker Apex II'
_computing_data_collection 'Bruker Apex II'
_computing_data_reduction 'Bruker Apex II'
_computing_molecular_graphics 'Bruker ShelXTL'
_computing_publication_material 'Bruker ShelXTL'
_computing_structure_refinement 'SHELXL-97 (Sheldrick, 2008)'
_computing_structure_solution 'SHELXS-97 (Sheldrick, 2008)'
_diffrn_ambient_temperature 100(2)
_diffrn_measured_fraction_theta_full 0.999
_diffrn_measured_fraction_theta_max 0.999
_diffrn_measurement_device_type 'Bruker Apex II kappa CCD area detector'
_diffrn_measurement_method 'omega scans'
_diffrn_radiation_monochromator graphite
_diffrn_radiation_source 'fine-focus sealed tube'
_diffrn_radiation_type MoK\a
_diffrn_radiation_wavelength 0.71073
_diffrn_reflns_av_R_equivalents 0.0211
_diffrn_reflns_av_sigmaI/netI 0.0124
_diffrn_reflns_limit_h_max 14
_diffrn_reflns_limit_h_min -14
_diffrn_reflns_limit_k_max 23
_diffrn_reflns_limit_k_min -23
_diffrn_reflns_limit_l_max 29
_diffrn_reflns_limit_l_min -29
_diffrn_reflns_number 78382
_diffrn_reflns_theta_full 27.51
_diffrn_reflns_theta_max 27.51
_diffrn_reflns_theta_min 1.46
_exptl_absorpt_coefficient_mu 0.403
_exptl_absorpt_correction_T_max 0.7456
_exptl_absorpt_correction_T_min 0.6932
_exptl_absorpt_correction_type multi-scan
_exptl_absorpt_process_details 'SADABS V2008/1'
_exptl_crystal_colour yellow
_exptl_crystal_density_diffrn 1.718
_exptl_crystal_description BLOCK
_exptl_crystal_F_000 2360
_exptl_crystal_size_max 0.48
_exptl_crystal_size_mid 0.46
_exptl_crystal_size_min 0.45
_refine_diff_density_max 5.644
_refine_diff_density_min -2.491
_refine_diff_density_rms 0.120
_refine_ls_extinction_method none
_refine_ls_goodness_of_fit_ref 1.021
_refine_ls_hydrogen_treatment constr
_refine_ls_matrix_type full
_refine_ls_number_parameters 682
_refine_ls_number_reflns 10503
_refine_ls_number_restraints 0
_refine_ls_restrained_S_all 1.021
_refine_ls_R_factor_all 0.0690
_refine_ls_R_factor_gt 0.0643
_refine_ls_shift/su_max 0.001
_refine_ls_shift/su_mean 0.000
_refine_ls_structure_factor_coef Fsqd
_refine_ls_weighting_details 'calc w=1/[\s^2^(Fo^2^)+(0.0512P)^2^+25.0483P] where P=(Fo^2^+2Fc^2^)/3'
_refine_ls_weighting_scheme calc
_refine_ls_wR_factor_gt 0.1470
_refine_ls_wR_factor_ref 0.1507
_reflns_number_gt 9614
_reflns_number_total 10503
_reflns_threshold_expression >2sigma(I)
_cod_data_source_file ja207936p_si_004.cif
_cod_data_source_block amc253a_0m
_cod_database_code 4107099

loop_
_symmetry_equiv_pos_as_xyz
'x, y, z'
'-x, y+1/2, -z+1/2'
'-x, -y, -z'
'x, -y-1/2, z-1/2'

loop_
_atom_site_label
_atom_site_type_symbol
_atom_site_fract_x
_atom_site_fract_y
_atom_site_fract_z
_atom_site_U_iso_or_equiv
_atom_site_adp_type
_atom_site_occupancy
_atom_site_symmetry_multiplicity
_atom_site_calc_flag
_atom_site_refinement_flags
B1 B 0.0197(3) 0.5741(2) 0.19799(16) 0.0175(7) Uani 1 1 d .
C1 C 0.6102(4) 0.3639(2) 1.00391(18) 0.0333(9) Uani 1 1 d .
H1 H 0.5296 0.3667 0.9787 0.040 Uiso 1 1 calc R
C2 C 0.6351(3) 0.3501(2) 1.06529(17) 0.0269(7) Uani 1 1 d .
H2 H 0.5750 0.3410 1.0914 0.032 Uiso 1 1 calc R
C3 C 0.7580(4) 0.3611(2) 1.08526(18) 0.0292(8) Uani 1 1 d .
H3 H 0.7986 0.3617 1.1279 0.035 Uiso 1 1 calc R
C4 C 0.8095(4) 0.3834(2) 1.0361(2) 0.0343(9) Uani 1 1 d .
H4 H 0.8921 0.4025 1.0378 0.041 Uiso 1 1 calc R
C5 C 0.7184(4) 0.3845(2) 0.98598(19) 0.0365(10) Uani 1 1 d .
H5 H 0.7262 0.4041 0.9457 0.044 Uiso 1 1 calc R
C6 C 0.9197(3) 0.1779(3) 0.99787(19) 0.0335(9) Uani 1 1 d .
H6 H 0.9464 0.1731 0.9585 0.040 Uiso 1 1 calc R
C7 C 0.9608(3) 0.2308(2) 1.04260(18) 0.0292(8) Uani 1 1 d .
H7 H 1.0221 0.2703 1.0402 0.035 Uiso 1 1 calc R
C8 C 0.9168(3) 0.2112(2) 1.09465(18) 0.0304(8) Uani 1 1 d .
H8 H 0.9413 0.2341 1.1350 0.037 Uiso 1 1 calc R
C9 C 0.8477(3) 0.1473(2) 1.08146(18) 0.0316(8) Uani 1 1 d .
H9 H 0.8127 0.1175 1.1113 0.038 Uiso 1 1 calc R
C10 C 0.8479(3) 0.1250(2) 1.02310(19) 0.0291(8) Uani 1 1 d .
H10 H 0.8147 0.0770 1.0043 0.035 Uiso 1 1 calc R
C11 C 0.6624(3) 0.1788(2) 0.89841(16) 0.0263(7) Uani 1 1 d .
C12 C 0.4265(3) 0.1781(2) 0.95068(16) 0.0250(7) Uani 1 1 d .
C13 C 0.4849(3) 0.18918(19) 1.00946(16) 0.0217(7) Uani 1 1 d .
C14 C 0.4191(3) 0.2060(2) 1.05372(17) 0.0261(7) Uani 1 1 d .
H14 H 0.4585 0.2138 1.0935 0.031 Uiso 1 1 calc R
C15 C 0.2969(4) 0.2116(2) 1.04027(17) 0.0299(8) Uani 1 1 d .
H15 H 0.2531 0.2233 1.0708 0.036 Uiso 1 1 calc R
C16 C 0.2381(3) 0.2002(3) 0.98242(19) 0.0366(10) Uani 1 1 d .
H16 H 0.1542 0.2037 0.9732 0.044 Uiso 1 1 calc R
C17 C 0.3024(3) 0.1835(3) 0.93836(18) 0.0368(10) Uani 1 1 d .
H17 H 0.2619 0.1756 0.8988 0.044 Uiso 1 1 calc R
C18 C 0.4366(4) 0.2136(3) 0.82257(18) 0.0342(9) Uani 1 1 d .
C19 C 0.5247(4) 0.2149(3) 0.77898(19) 0.0450(11) Uani 1 1 d .
H19A H 0.5422 0.1632 0.7683 0.068 Uiso 1 1 calc R
H19B H 0.5982 0.2396 0.7979 0.068 Uiso 1 1 calc R
H19C H 0.4901 0.2426 0.7430 0.068 Uiso 1 1 calc R
C20 C 0.4229(4) 0.2945(3) 0.84549(18) 0.0345(9) Uani 1 1 d .
H20A H 0.3991 0.3283 0.8115 0.052 Uiso 1 1 calc R
H20B H 0.4987 0.3114 0.8685 0.052 Uiso 1 1 calc R
H20C H 0.3623 0.2950 0.8709 0.052 Uiso 1 1 calc R
C21 C 0.3179(4) 0.1839(3) 0.78857(19) 0.0417(11) Uani 1 1 d .
H21A H 0.2926 0.2147 0.7529 0.063 Uiso 1 1 calc R
H21B H 0.2580 0.1866 0.8143 0.063 Uiso 1 1 calc R
H21C H 0.3274 0.1315 0.7768 0.063 Uiso 1 1 calc R
C22 C 0.4938(4) 0.0499(3) 0.8790(2) 0.0368(9) Uani 1 1 d .
C23 C 0.5804(4) 0.0177(2) 0.9323(2) 0.0362(9) Uani 1 1 d .
H23A H 0.5665 0.0419 0.9691 0.054 Uiso 1 1 calc R
H23B H 0.6620 0.0274 0.9269 0.054 Uiso 1 1 calc R
H23C H 0.5680 -0.0367 0.9349 0.054 Uiso 1 1 calc R
C24 C 0.5269(5) 0.0237(3) 0.8192(2) 0.0516(13) Uani 1 1 d .
H24A H 0.5318 -0.0314 0.8188 0.077 Uiso 1 1 calc R
H24B H 0.6037 0.0452 0.8150 0.077 Uiso 1 1 calc R
H24C H 0.4661 0.0407 0.7861 0.077 Uiso 1 1 calc R
C25 C 0.3689(4) 0.0214(3) 0.8826(3) 0.0533(13) Uani 1 1 d .
H25A H 0.3664 -0.0335 0.8782 0.080 Uiso 1 1 calc R
H25B H 0.3114 0.0443 0.8507 0.080 Uiso 1 1 calc R
H25C H 0.3490 0.0351 0.9214 0.080 Uiso 1 1 calc R
C26 C -0.0281(3) 0.55919(19) 0.26150(15) 0.0185(6) Uani 1 1 d .
C27 C -0.1184(3) 0.6045(2) 0.27561(15) 0.0216(7) Uani 1 1 d .
C28 C -0.1607(3) 0.6011(2) 0.32861(17) 0.0263(7) Uani 1 1 d .
C29 C -0.1076(3) 0.5532(2) 0.37285(16) 0.0260(7) Uani 1 1 d .
C30 C -0.0147(3) 0.5093(2) 0.36291(15) 0.0226(7) Uani 1 1 d .
C31 C 0.0213(3) 0.51213(19) 0.30775(15) 0.0194(6) Uani 1 1 d .
C32 C 0.1169(3) 0.51172(19) 0.18299(14) 0.0186(6) Uani 1 1 d .
C33 C 0.0859(3) 0.4361(2) 0.17837(15) 0.0206(6) Uani 1 1 d .
C34 C 0.1576(3) 0.3797(2) 0.16304(16) 0.0241(7) Uani 1 1 d .
C35 C 0.2686(3) 0.3975(2) 0.15139(16) 0.0259(7) Uani 1 1 d .
C36 C 0.3041(3) 0.4711(2) 0.15432(15) 0.0243(7) Uani 1 1 d .
C37 C 0.2284(3) 0.5262(2) 0.16902(15) 0.0209(7) Uani 1 1 d .
C38 C 0.0788(3) 0.65867(19) 0.21065(15) 0.0193(6) Uani 1 1 d .
C39 C 0.0373(3) 0.7263(2) 0.18466(16) 0.0222(7) Uani 1 1 d .
C40 C 0.0879(3) 0.7957(2) 0.20083(17) 0.0258(7) Uani 1 1 d .
C41 C 0.1839(3) 0.8007(2) 0.24624(18) 0.0265(8) Uani 1 1 d .
C42 C 0.2282(3) 0.7355(2) 0.27484(16) 0.0234(7) Uani 1 1 d .
C43 C 0.1761(3) 0.66766(19) 0.25658(15) 0.0205(6) Uani 1 1 d .
C44 C -0.0871(3) 0.57106(19) 0.13857(15) 0.0189(6) Uani 1 1 d .
C45 C -0.0619(3) 0.5918(2) 0.08324(15) 0.0218(7) Uani 1 1 d .
C46 C -0.1432(3) 0.5917(2) 0.03071(15) 0.0242(7) Uani 1 1 d .
C47 C -0.2585(3) 0.5702(2) 0.03117(16) 0.0233(7) Uani 1 1 d .
C48 C -0.2884(3) 0.54750(19) 0.08424(16) 0.0209(6) Uani 1 1 d .
C49 C -0.2033(3) 0.54662(18) 0.13568(15) 0.0189(6) Uani 1 1 d .
F1 F 0.11291(17) 0.46635(11) 0.30189(9) 0.0228(4) Uani 1 1 d .
F2 F 0.0416(2) 0.46479(13) 0.40646(9) 0.0302(5) Uani 1 1 d .
F3 F -0.1440(2) 0.55119(14) 0.42593(10) 0.0357(5) Uani 1 1 d .
F4 F -0.2523(2) 0.64520(14) 0.33710(11) 0.0349(5) Uani 1 1 d .
F5 F -0.17106(19) 0.65552(12) 0.23529(9) 0.0263(4) Uani 1 1 d .
F6 F 0.22632(18) 0.60607(11) 0.28590(9) 0.0226(4) Uani 1 1 d .
F7 F 0.3224(2) 0.73853(13) 0.31947(10) 0.0299(5) Uani 1 1 d .
F8 F 0.2345(2) 0.86730(12) 0.26238(11) 0.0342(5) Uani 1 1 d .
F9 F 0.0424(2) 0.85749(12) 0.17204(12) 0.0356(5) Uani 1 1 d .
F10 F -0.0592(2) 0.72879(12) 0.14060(10) 0.0291(5) Uani 1 1 d .
F11 F 0.04877(18) 0.61619(13) 0.07919(9) 0.0277(5) Uani 1 1 d .
F12 F -0.1114(2) 0.61295(15) -0.02126(9) 0.0335(5) Uani 1 1 d .
F13 F -0.3388(2) 0.57055(14) -0.01937(10) 0.0316(5) Uani 1 1 d .
F14 F -0.39993(18) 0.52571(13) 0.08553(10) 0.0269(5) Uani 1 1 d .
F15 F -0.24146(17) 0.52009(12) 0.18448(9) 0.0229(4) Uani 1 1 d .
F16 F 0.27098(18) 0.59707(12) 0.16854(10) 0.0258(4) Uani 1 1 d .
F17 F 0.4116(2) 0.48977(15) 0.14324(11) 0.0337(5) Uani 1 1 d .
F18 F 0.3413(2) 0.34296(14) 0.13808(11) 0.0355(5) Uani 1 1 d .
F19 F 0.1218(2) 0.30744(12) 0.16044(11) 0.0339(5) Uani 1 1 d .
F20 F -0.02078(18) 0.41433(12) 0.19013(10) 0.0255(4) Uani 1 1 d .
O1 O 0.6041(2) 0.18236(14) 1.02467(11) 0.0235(5) Uani 1 1 d .
O2 O 0.6900(2) 0.24213(15) 0.92570(11) 0.0263(5) Uani 1 1 d .
O3 O 0.7257(3) 0.13789(18) 0.87557(13) 0.0346(6) Uani 1 1 d .
P1 P 0.49970(8) 0.15370(6) 0.88846(4) 0.0263(2) Uani 1 1 d .
Zr1 Zr 0.74232(3) 0.250244(19) 1.017884(15) 0.02102(10) Uani 1 1 d .

loop_
_atom_site_aniso_label
_atom_site_aniso_U_11
_atom_site_aniso_U_22
_atom_site_aniso_U_33
_atom_site_aniso_U_23
_atom_site_aniso_U_13
_atom_site_aniso_U_12
B1 0.0172(16) 0.0171(16) 0.0186(16) 0.0013(13) 0.0039(13) -0.0004(13)
C1 0.041(2) 0.0265(19) 0.031(2) -0.0005(15) 0.0024(17) 0.0188(17)
C2 0.0303(19) 0.0220(17) 0.0313(19) -0.0007(14) 0.0134(15) 0.0067(14)
C3 0.032(2) 0.0222(17) 0.034(2) 0.0008(15) 0.0087(16) 0.0016(15)
C4 0.037(2) 0.0223(18) 0.048(2) 0.0025(17) 0.0168(19) 0.0001(16)
C5 0.060(3) 0.0202(18) 0.033(2) 0.0049(15) 0.020(2) 0.0074(18)
C6 0.0194(17) 0.046(2) 0.036(2) -0.0078(18) 0.0063(15) 0.0069(16)
C7 0.0263(18) 0.0275(19) 0.034(2) 0.0013(15) 0.0060(15) 0.0014(15)
C8 0.0234(18) 0.035(2) 0.0309(19) 0.0034(16) 0.0004(15) 0.0070(15)
C9 0.0251(18) 0.033(2) 0.034(2) 0.0080(16) -0.0027(15) 0.0095(16)
C10 0.0202(17) 0.0204(17) 0.042(2) -0.0040(15) -0.0070(15) 0.0088(14)
C11 0.0242(17) 0.0311(19) 0.0232(17) -0.0003(14) 0.0034(14) 0.0009(15)
C12 0.0183(16) 0.0339(19) 0.0231(17) -0.0003(14) 0.0045(13) -0.0002(14)
C13 0.0193(16) 0.0177(15) 0.0267(17) -0.0011(13) -0.0001(13) 0.0020(12)
C14 0.0292(18) 0.0254(17) 0.0237(17) -0.0021(14) 0.0043(14) 0.0025(14)
C15 0.0295(19) 0.034(2) 0.0283(18) 0.0029(16) 0.0111(15) 0.0055(16)
C16 0.0162(17) 0.061(3) 0.033(2) 0.0012(19) 0.0057(15) 0.0028(18)
C17 0.0195(18) 0.067(3) 0.0241(18) -0.0022(19) 0.0035(14) 0.0007(18)
C18 0.032(2) 0.045(2) 0.0270(19) 0.0043(17) 0.0096(16) 0.0148(18)
C19 0.040(2) 0.068(3) 0.027(2) 0.005(2) 0.0071(18) 0.012(2)
C20 0.028(2) 0.043(2) 0.0298(19) 0.0050(17) -0.0006(15) 0.0089(17)
C21 0.042(2) 0.053(3) 0.0257(19) -0.0091(19) -0.0048(17) 0.012(2)
C22 0.033(2) 0.034(2) 0.042(2) -0.0029(18) 0.0028(18) 0.0063(17)
C23 0.029(2) 0.0259(19) 0.052(3) 0.0045(18) 0.0021(18) -0.0010(16)
C24 0.058(3) 0.047(3) 0.047(3) -0.022(2) -0.001(2) 0.009(2)
C25 0.035(2) 0.048(3) 0.068(3) -0.011(3) -0.012(2) -0.009(2)
C26 0.0177(15) 0.0185(15) 0.0193(15) -0.0008(12) 0.0033(12) -0.0040(12)
C27 0.0210(16) 0.0217(16) 0.0219(16) 0.0001(13) 0.0036(13) -0.0019(13)
C28 0.0238(17) 0.0284(18) 0.0291(18) -0.0089(15) 0.0109(14) -0.0039(14)
C29 0.0315(19) 0.0292(18) 0.0195(16) -0.0055(14) 0.0102(14) -0.0116(15)
C30 0.0285(17) 0.0202(16) 0.0176(15) 0.0003(12) 0.0004(13) -0.0102(14)
C31 0.0183(15) 0.0181(15) 0.0217(15) -0.0009(12) 0.0029(12) -0.0049(12)
C32 0.0177(15) 0.0214(16) 0.0161(14) 0.0016(12) 0.0016(12) 0.0009(12)
C33 0.0174(15) 0.0238(16) 0.0200(15) 0.0003(13) 0.0011(12) -0.0015(13)
C34 0.0289(18) 0.0199(16) 0.0214(16) -0.0020(13) -0.0014(13) 0.0017(14)
C35 0.0272(18) 0.0310(19) 0.0197(16) -0.0033(14) 0.0042(13) 0.0099(15)
C36 0.0209(16) 0.0350(19) 0.0177(15) -0.0014(14) 0.0052(13) 0.0011(14)
C37 0.0219(16) 0.0234(16) 0.0176(15) 0.0001(12) 0.0042(12) -0.0009(13)
C38 0.0201(15) 0.0182(15) 0.0207(15) 0.0017(12) 0.0067(12) -0.0003(12)
C39 0.0223(16) 0.0218(16) 0.0236(16) 0.0027(13) 0.0071(13) 0.0018(13)
C40 0.0319(19) 0.0172(16) 0.0317(19) 0.0032(14) 0.0150(15) 0.0051(14)
C41 0.0318(19) 0.0168(16) 0.0354(19) -0.0056(14) 0.0188(16) -0.0047(14)
C42 0.0226(16) 0.0254(17) 0.0232(16) -0.0058(13) 0.0069(13) -0.0044(14)
C43 0.0223(16) 0.0184(15) 0.0222(16) 0.0016(12) 0.0076(13) -0.0003(13)
C44 0.0187(15) 0.0189(15) 0.0189(15) 0.0012(12) 0.0031(12) 0.0013(12)
C45 0.0190(16) 0.0242(17) 0.0228(16) 0.0027(13) 0.0056(13) -0.0016(13)
C46 0.0261(17) 0.0291(18) 0.0177(15) 0.0039(13) 0.0047(13) 0.0000(14)
C47 0.0225(17) 0.0249(17) 0.0205(16) 0.0014(13) -0.0020(13) 0.0036(13)
C48 0.0164(15) 0.0207(16) 0.0258(17) 0.0005(13) 0.0040(13) 0.0013(12)
C49 0.0212(16) 0.0167(15) 0.0199(15) 0.0025(12) 0.0063(12) 0.0017(12)
F1 0.0207(10) 0.0222(10) 0.0248(10) 0.0050(8) 0.0022(8) 0.0008(8)
F2 0.0429(13) 0.0276(11) 0.0178(10) 0.0039(8) -0.0008(9) -0.0085(10)
F3 0.0469(14) 0.0417(13) 0.0228(11) -0.0061(10) 0.0179(10) -0.0128(11)
F4 0.0309(12) 0.0406(13) 0.0370(13) -0.0096(10) 0.0163(10) 0.0038(10)
F5 0.0256(11) 0.0259(11) 0.0277(11) 0.0013(8) 0.0051(8) 0.0080(8)
F6 0.0224(10) 0.0207(10) 0.0232(10) 0.0027(8) -0.0001(8) -0.0010(8)
F7 0.0293(11) 0.0310(12) 0.0287(11) -0.0079(9) 0.0031(9) -0.0092(9)
F8 0.0422(13) 0.0186(10) 0.0461(14) -0.0102(9) 0.0194(11) -0.0078(9)
F9 0.0459(14) 0.0169(10) 0.0471(14) 0.0075(10) 0.0170(11) 0.0080(10)
F10 0.0285(11) 0.0252(11) 0.0318(11) 0.0070(9) 0.0001(9) 0.0053(9)
F11 0.0210(10) 0.0387(12) 0.0243(10) 0.0053(9) 0.0068(8) -0.0060(9)
F12 0.0334(12) 0.0489(14) 0.0186(10) 0.0096(10) 0.0053(9) -0.0040(11)
F13 0.0265(11) 0.0429(13) 0.0227(10) 0.0049(9) -0.0029(9) 0.0012(10)
F14 0.0155(9) 0.0337(12) 0.0309(11) 0.0021(9) 0.0021(8) -0.0014(8)
F15 0.0196(9) 0.0288(11) 0.0209(9) 0.0042(8) 0.0053(8) -0.0032(8)
F16 0.0235(10) 0.0266(11) 0.0293(11) 0.0005(9) 0.0105(8) -0.0052(8)
F17 0.0226(11) 0.0467(14) 0.0351(12) -0.0030(10) 0.0144(9) 0.0012(10)
F18 0.0375(13) 0.0364(13) 0.0338(12) -0.0078(10) 0.0098(10) 0.0148(10)
F19 0.0382(13) 0.0193(10) 0.0422(13) -0.0071(9) 0.0012(10) 0.0001(9)
F20 0.0208(10) 0.0220(10) 0.0334(11) 0.0005(8) 0.0043(8) -0.0047(8)
O1 0.0181(11) 0.0228(12) 0.0269(12) -0.0050(10) -0.0035(9) 0.0023(9)
O2 0.0248(13) 0.0305(14) 0.0230(12) 0.0003(10) 0.0026(10) -0.0010(10)
O3 0.0276(14) 0.0425(17) 0.0356(15) -0.0082(13) 0.0111(12) 0.0027(12)
P1 0.0191(4) 0.0346(5) 0.0256(4) -0.0009(4) 0.0053(3) 0.0036(4)
Zr1 0.02244(17) 0.02082(17) 0.02081(17) 0.00359(12) 0.00655(12) 0.00558(12)

loop_
_atom_type_symbol
_atom_type_description
_atom_type_scat_dispersion_real
_atom_type_scat_dispersion_imag
_atom_type_scat_source
C C 0.0033 0.0016 'International Tables Vol C Tables 4.2.6.8 and 6.1.1.4'
H H 0.0000 0.0000 'International Tables Vol C Tables 4.2.6.8 and 6.1.1.4'
B B 0.0013 0.0007 'International Tables Vol C Tables 4.2.6.8 and 6.1.1.4'
O O 0.0106 0.0060 'International Tables Vol C Tables 4.2.6.8 and 6.1.1.4'
F F 0.0171 0.0103 'International Tables Vol C Tables 4.2.6.8 and 6.1.1.4'
P P 0.1023 0.0942 'International Tables Vol C Tables 4.2.6.8 and 6.1.1.4'
Zr Zr -2.9673 0.5597 'International Tables Vol C Tables 4.2.6.8 and 6.1.1.4'

loop_
_geom_angle_atom_site_label_1
_geom_angle_atom_site_label_2
_geom_angle_atom_site_label_3
_geom_angle
C32 B1 C38 112.1(3)
C32 B1 C26 114.4(3)
C38 B1 C26 100.5(3)
C32 B1 C44 103.7(3)
C38 B1 C44 113.2(3)
C26 B1 C44 113.4(3)
C2 C1 C5 107.3(4)
C2 C1 Zr1 73.7(2)
C5 C1 Zr1 72.9(2)
C2 C1 H1 126.0
C5 C1 H1 126.0
Zr1 C1 H1 126.0
C1 C2 C3 108.3(4)
C1 C2 Zr1 73.9(2)
C3 C2 Zr1 72.6(2)
C1 C2 H2 125.6
C3 C2 H2 125.6
Zr1 C2 H2 125.6
C4 C3 C2 108.3(4)
C4 C3 Zr1 74.2(2)
C2 C3 Zr1 74.5(2)
C4 C3 H3 125.4
C2 C3 H3 125.4
Zr1 C3 H3 125.4
C5 C4 C3 107.1(4)
C5 C4 Zr1 73.5(2)
C3 C4 Zr1 72.9(2)
C5 C4 H4 126.1
C3 C4 H4 126.1
Zr1 C4 H4 126.1
C4 C5 C1 108.9(4)
C4 C5 Zr1 73.8(2)
C1 C5 Zr1 74.1(2)
C4 C5 H5 125.3
C1 C5 H5 125.3
Zr1 C5 H5 125.3
C7 C6 C10 106.9(4)
C7 C6 Zr1 72.9(2)
C10 C6 Zr1 73.9(2)
C7 C6 H6 126.2
C10 C6 H6 126.2
Zr1 C6 H6 126.2
C6 C7 C8 108.7(4)
C6 C7 Zr1 74.5(2)
C8 C7 Zr1 74.4(2)
C6 C7 H7 125.3
C8 C7 H7 125.3
Zr1 C7 H7 125.3
C9 C8 C7 107.1(4)
C9 C8 Zr1 73.8(2)
C7 C8 Zr1 72.9(2)
C9 C8 H8 126.1
C7 C8 H8 126.1
Zr1 C8 H8 126.1
C8 C9 C10 110.1(4)
C8 C9 Zr1 74.1(2)
C10 C9 Zr1 74.7(2)
C8 C9 H9 124.7
C10 C9 H9 124.7
Zr1 C9 H9 124.7
C9 C10 C6 107.1(4)
C9 C10 Zr1 73.3(2)
C6 C10 Zr1 73.0(2)
C9 C10 H10 126.1
C6 C10 H10 126.1
Zr1 C10 H10 126.1
O3 C11 O2 127.9(4)
O3 C11 P1 117.5(3)
O2 C11 P1 114.4(3)
C13 C12 C17 118.6(3)
C13 C12 P1 124.7(3)
C17 C12 P1 116.7(3)
O1 C13 C14 118.9(3)
O1 C13 C12 121.5(3)
C14 C13 C12 119.5(3)
C15 C14 C13 120.7(3)
C15 C14 H14 119.6
C13 C14 H14 119.6
C14 C15 C16 120.3(4)
C14 C15 H15 119.9
C16 C15 H15 119.9
C17 C16 C15 119.4(4)
C17 C16 H16 120.3
C15 C16 H16 120.3
C16 C17 C12 121.5(4)
C16 C17 H17 119.3
C12 C17 H17 119.3
C21 C18 C19 107.7(4)
C21 C18 C20 110.9(3)
C19 C18 C20 108.7(4)
C21 C18 P1 113.1(3)
C19 C18 P1 108.7(3)
C20 C18 P1 107.7(3)
C18 C19 H19A 109.5
C18 C19 H19B 109.5
H19A C19 H19B 109.5
C18 C19 H19C 109.5
H19A C19 H19C 109.5
H19B C19 H19C 109.5
C18 C20 H20A 109.5
C18 C20 H20B 109.5
H20A C20 H20B 109.5
C18 C20 H20C 109.5
H20A C20 H20C 109.5
H20B C20 H20C 109.5
C18 C21 H21A 109.5
C18 C21 H21B 109.5
H21A C21 H21B 109.5
C18 C21 H21C 109.5
H21A C21 H21C 109.5
H21B C21 H21C 109.5
C25 C22 C23 108.2(4)
C25 C22 C24 108.9(4)
C23 C22 C24 111.0(4)
C25 C22 P1 109.7(3)
C23 C22 P1 105.8(3)
C24 C22 P1 113.1(3)
C22 C23 H23A 109.5
C22 C23 H23B 109.5
H23A C23 H23B 109.5
C22 C23 H23C 109.5
H23A C23 H23C 109.5
H23B C23 H23C 109.5
C22 C24 H24A 109.5
C22 C24 H24B 109.5
H24A C24 H24B 109.5
C22 C24 H24C 109.5
H24A C24 H24C 109.5
H24B C24 H24C 109.5
C22 C25 H25A 109.5
C22 C25 H25B 109.5
H25A C25 H25B 109.5
C22 C25 H25C 109.5
H25A C25 H25C 109.5
H25B C25 H25C 109.5
C31 C26 C27 113.2(3)
C31 C26 B1 127.4(3)
C27 C26 B1 118.9(3)
F5 C27 C28 116.0(3)
F5 C27 C26 119.4(3)
C28 C27 C26 124.6(3)
F4 C28 C29 120.5(3)
F4 C28 C27 120.1(3)
C29 C28 C27 119.3(3)
F3 C29 C30 120.3(3)
F3 C29 C28 120.5(3)
C30 C29 C28 119.2(3)
F2 C30 C29 120.0(3)
F2 C30 C31 120.6(3)
C29 C30 C31 119.4(3)
F1 C31 C26 120.5(3)
F1 C31 C30 115.2(3)
C26 C31 C30 124.2(3)
C33 C32 C37 113.2(3)
C33 C32 B1 119.5(3)
C37 C32 B1 127.1(3)
F20 C33 C34 116.3(3)
F20 C33 C32 119.3(3)
C34 C33 C32 124.4(3)
F19 C34 C33 120.9(3)
F19 C34 C35 119.6(3)
C33 C34 C35 119.5(3)
F18 C35 C36 120.5(3)
F18 C35 C34 120.4(4)
C36 C35 C34 119.1(3)
F17 C36 C35 120.2(3)
F17 C36 C37 120.3(3)
C35 C36 C37 119.5(3)
F16 C37 C36 114.4(3)
F16 C37 C32 121.4(3)
C36 C37 C32 124.2(3)
C39 C38 C43 112.9(3)
C39 C38 B1 127.9(3)
C43 C38 B1 118.9(3)
F10 C39 C40 114.7(3)
F10 C39 C38 121.2(3)
C40 C39 C38 124.2(3)
F9 C40 C41 120.5(3)
F9 C40 C39 119.4(4)
C41 C40 C39 120.1(3)
F8 C41 C40 120.9(3)
F8 C41 C42 120.4(4)
C40 C41 C42 118.7(3)
F7 C42 C43 120.7(3)
F7 C42 C41 120.1(3)
C43 C42 C41 119.2(3)
F6 C43 C42 115.7(3)
F6 C43 C38 119.3(3)
C42 C43 C38 124.9(3)
C49 C44 C45 112.9(3)
C49 C44 B1 127.7(3)
C45 C44 B1 119.3(3)
F11 C45 C46 115.9(3)
F11 C45 C44 119.4(3)
C46 C45 C44 124.6(3)
F12 C46 C47 119.3(3)
F12 C46 C45 120.9(3)
C47 C46 C45 119.7(3)
F13 C47 C48 121.1(3)
F13 C47 C46 120.4(3)
C48 C47 C46 118.4(3)
F14 C48 C47 119.4(3)
F14 C48 C49 120.7(3)
C47 C48 C49 120.0(3)
F15 C49 C48 114.7(3)
F15 C49 C44 121.1(3)
C48 C49 C44 124.2(3)
C13 O1 Zr1 134.2(2)
C11 O2 Zr1 123.0(2)
C12 P1 C22 108.3(2)
C12 P1 C18 108.78(17)
C22 P1 C18 117.9(2)
C12 P1 C11 115.46(17)
C22 P1 C11 105.25(19)
C18 P1 C11 101.28(19)
O1 Zr1 O2 86.85(10)
O1 Zr1 C3 113.51(12)
O2 Zr1 C3 130.85(12)
O1 Zr1 C7 132.14(12)
O2 Zr1 C7 108.53(12)
C3 Zr1 C7 90.53(13)
O1 Zr1 C5 123.09(14)
O2 Zr1 C5 77.01(13)
C3 Zr1 C5 54.16(13)
C7 Zr1 C5 104.65(15)
O1 Zr1 C4 140.86(12)
O2 Zr1 C4 104.98(13)
C3 Zr1 C4 32.89(13)
C7 Zr1 C4 79.95(14)
C5 Zr1 C4 32.71(15)
O1 Zr1 C9 79.91(12)
O2 Zr1 C9 123.74(12)
C3 Zr1 C9 104.24(14)
C7 Zr1 C9 53.53(13)
C5 Zr1 C9 152.01(15)
C4 Zr1 C9 119.42(14)
O1 Zr1 C2 86.51(11)
O2 Zr1 C2 114.00(12)
C3 Zr1 C2 32.95(13)
C7 Zr1 C2 123.33(13)
C5 Zr1 C2 53.99(13)
C4 Zr1 C2 54.47(13)
C9 Zr1 C2 119.33(13)
O1 Zr1 C1 91.52(13)
O2 Zr1 C1 82.39(12)
C3 Zr1 C1 54.36(14)
C7 Zr1 C1 134.39(15)
C5 Zr1 C1 32.95(15)
C4 Zr1 C1 54.62(15)
C9 Zr1 C1 151.47(14)
C2 Zr1 C1 32.38(13)
O1 Zr1 C8 108.73(12)
O2 Zr1 C8 137.32(12)
C3 Zr1 C8 79.98(14)
C7 Zr1 C8 32.77(13)
C5 Zr1 C8 120.02(15)
C4 Zr1 C8 87.78(15)
C9 Zr1 C8 32.08(14)
C2 Zr1 C8 106.59(13)
C1 Zr1 C8 134.34(14)
O1 Zr1 C6 112.29(13)
O2 Zr1 C6 83.14(12)
C3 Zr1 C6 122.98(14)
C7 Zr1 C6 32.61(13)
C5 Zr1 C6 119.14(15)
C4 Zr1 C6 106.18(14)
C9 Zr1 C6 53.78(14)
C2 Zr1 C6 155.90(14)
C1 Zr1 C6 151.30(15)
C8 Zr1 C6 54.20(13)
O1 Zr1 C10 81.14(12)
O2 Zr1 C10 92.13(12)
C3 Zr1 C10 133.41(13)
C7 Zr1 C10 54.09(13)
C5 Zr1 C10 152.06(14)
C4 Zr1 C10 134.02(13)
C9 Zr1 C10 32.00(13)
C2 Zr1 C10 150.44(13)
C1 Zr1 C10 171.09(14)
C8 Zr1 C10 53.70(13)
C6 Zr1 C10 33.08(14)

loop_
_geom_bond_atom_site_label_1
_geom_bond_atom_site_label_2
_geom_bond_distance
B1 C32 1.650(5)
B1 C38 1.652(5)
B1 C26 1.656(5)
B1 C44 1.659(5)
C1 C2 1.399(5)
C1 C5 1.419(6)
C1 Zr1 2.511(4)
C1 H1 1.0000
C2 C3 1.416(6)
C2 Zr1 2.508(3)
C2 H2 1.0000
C3 C4 1.411(6)
C3 Zr1 2.484(4)
C3 H3 1.0000
C4 C5 1.406(7)
C4 Zr1 2.499(4)
C4 H4 1.0000
C5 Zr1 2.495(4)
C5 H5 1.0000
C6 C7 1.406(6)
C6 C10 1.435(6)
C6 Zr1 2.514(4)
C6 H6 1.0000
C7 C8 1.412(6)
C7 Zr1 2.493(4)
C7 H7 1.0000
C8 C9 1.387(6)
C8 Zr1 2.512(4)
C8 H8 1.0000
C9 C10 1.388(6)
C9 Zr1 2.508(4)
C9 H9 1.0000
C10 Zr1 2.525(4)
C10 H10 1.0000
C11 O3 1.207(5)
C11 O2 1.298(5)
C11 P1 1.892(4)
C12 C13 1.402(5)
C12 C17 1.404(5)
C12 P1 1.822(4)
C13 O1 1.354(4)
C13 C14 1.394(5)
C14 C15 1.383(5)
C14 H14 0.9500
C15 C16 1.386(6)
C15 H15 0.9500
C16 C17 1.378(6)
C16 H16 0.9500
C17 H17 0.9500
C18 C21 1.535(6)
C18 C19 1.537(6)
C18 C20 1.547(6)
C18 P1 1.878(4)
C19 H19A 0.9800
C19 H19B 0.9800
C19 H19C 0.9800
C20 H20A 0.9800
C20 H20B 0.9800
C20 H20C 0.9800
C21 H21A 0.9800
C21 H21B 0.9800
C21 H21C 0.9800
C22 C25 1.535(7)
C22 C23 1.539(6)
C22 C24 1.548(7)
C22 P1 1.857(5)
C23 H23A 0.9800
C23 H23B 0.9800
C23 H23C 0.9800
C24 H24A 0.9800
C24 H24B 0.9800
C24 H24C 0.9800
C25 H25A 0.9800
C25 H25B 0.9800
C25 H25C 0.9800
C26 C31 1.386(5)
C26 C27 1.392(5)
C27 F5 1.355(4)
C27 C28 1.379(5)
C28 F4 1.351(4)
C28 C29 1.376(6)
C29 F3 1.347(4)
C29 C30 1.371(5)
C30 F2 1.342(4)
C30 C31 1.391(5)
C31 F1 1.353(4)
C32 C33 1.390(5)
C32 C37 1.394(5)
C33 F20 1.353(4)
C33 C34 1.379(5)
C34 F19 1.346(4)
C34 C35 1.381(5)
C35 F18 1.348(4)
C35 C36 1.367(6)
C36 F17 1.342(4)
C36 C37 1.388(5)
C37 F16 1.351(4)
C38 C39 1.387(5)
C38 C43 1.398(5)
C39 F10 1.357(4)
C39 C40 1.384(5)
C40 F9 1.338(4)
C40 C41 1.374(6)
C41 F8 1.341(4)
C41 C42 1.382(5)
C42 F7 1.348(4)
C42 C43 1.376(5)
C43 F6 1.356(4)
C44 C49 1.391(5)
C44 C45 1.392(5)
C45 F11 1.358(4)
C45 C46 1.382(5)
C46 F12 1.352(4)
C46 C47 1.378(5)
C47 F13 1.342(4)
C47 C48 1.374(5)
C48 F14 1.341(4)
C48 C49 1.387(5)
C49 F15 1.350(4)
O1 Zr1 2.019(3)
O2 Zr1 2.086(3)

loop_
_geom_torsion_atom_site_label_1
_geom_torsion_atom_site_label_2
_geom_torsion_atom_site_label_3
_geom_torsion_atom_site_label_4
_geom_torsion
C5 C1 C2 C3 -0.7(4)
Zr1 C1 C2 C3 65.0(3)
C5 C1 C2 Zr1 -65.7(3)
C1 C2 C3 C4 1.2(4)
Zr1 C2 C3 C4 67.0(3)
C1 C2 C3 Zr1 -65.8(3)
C2 C3 C4 C5 -1.2(4)
Zr1 C3 C4 C5 66.0(3)
C2 C3 C4 Zr1 -67.2(3)
C3 C4 C5 C1 0.7(5)
Zr1 C4 C5 C1 66.4(3)
C3 C4 C5 Zr1 -65.7(3)
C2 C1 C5 C4 0.0(4)
Zr1 C1 C5 C4 -66.2(3)
C2 C1 C5 Zr1 66.2(3)
C10 C6 C7 C8 0.5(4)
Zr1 C6 C7 C8 67.1(3)
C10 C6 C7 Zr1 -66.6(3)
C6 C7 C8 C9 -0.8(4)
Zr1 C7 C8 C9 66.4(3)
C6 C7 C8 Zr1 -67.2(3)
C7 C8 C9 C10 0.9(4)
Zr1 C8 C9 C10 66.6(3)
C7 C8 C9 Zr1 -65.8(3)
C8 C9 C10 C6 -0.5(4)
Zr1 C9 C10 C6 65.7(3)
C8 C9 C10 Zr1 -66.3(3)
C7 C6 C10 C9 0.0(4)
Zr1 C6 C10 C9 -65.9(3)
C7 C6 C10 Zr1 65.9(3)
C17 C12 C13 O1 177.9(4)
P1 C12 C13 O1 0.1(5)
C17 C12 C13 C14 -0.7(6)
P1 C12 C13 C14 -178.5(3)
O1 C13 C14 C15 -178.4(3)
C12 C13 C14 C15 0.3(6)
C13 C14 C15 C16 0.3(6)
C14 C15 C16 C17 -0.3(7)
C15 C16 C17 C12 -0.1(8)
C13 C12 C17 C16 0.7(7)
P1 C12 C17 C16 178.7(4)
C32 B1 C26 C31 15.0(5)
C38 B1 C26 C31 -105.2(4)
C44 B1 C26 C31 133.7(3)
C32 B1 C26 C27 -174.1(3)
C38 B1 C26 C27 65.7(4)
C44 B1 C26 C27 -55.4(4)
C31 C26 C27 F5 177.2(3)
B1 C26 C27 F5 5.1(5)
C31 C26 C27 C28 -3.4(5)
B1 C26 C27 C28 -175.6(3)
F5 C27 C28 F4 2.3(5)
C26 C27 C28 F4 -177.1(3)
F5 C27 C28 C29 -176.8(3)
C26 C27 C28 C29 3.8(6)
F4 C28 C29 F3 -1.9(5)
C27 C28 C29 F3 177.2(3)
F4 C28 C29 C30 -179.9(3)
C27 C28 C29 C30 -0.8(5)
F3 C29 C30 F2 -1.0(5)
C28 C29 C30 F2 177.0(3)
F3 C29 C30 C31 179.8(3)
C28 C29 C30 C31 -2.2(5)
C27 C26 C31 F1 -177.7(3)
B1 C26 C31 F1 -6.4(5)
C27 C26 C31 C30 0.3(5)
B1 C26 C31 C30 171.6(3)
F2 C30 C31 F1 1.4(4)
C29 C30 C31 F1 -179.4(3)
F2 C30 C31 C26 -176.7(3)
C29 C30 C31 C26 2.5(5)
C38 B1 C32 C33 172.2(3)
C26 B1 C32 C33 58.7(4)
C44 B1 C32 C33 -65.3(4)
C38 B1 C32 C37 -13.5(5)
C26 B1 C32 C37 -127.0(3)
C44 B1 C32 C37 108.9(4)
C37 C32 C33 F20 -179.3(3)
B1 C32 C33 F20 -4.3(5)
C37 C32 C33 C34 1.5(5)
B1 C32 C33 C34 176.5(3)
F20 C33 C34 F19 -0.3(5)
C32 C33 C34 F19 178.9(3)
F20 C33 C34 C35 -178.9(3)
C32 C33 C34 C35 0.3(5)
F19 C34 C35 F18 -0.7(5)
C33 C34 C35 F18 178.0(3)
F19 C34 C35 C36 -179.8(3)
C33 C34 C35 C36 -1.1(5)
F18 C35 C36 F17 0.8(5)
C34 C35 C36 F17 179.9(3)
F18 C35 C36 C37 -179.0(3)
C34 C35 C36 C37 0.1(5)
F17 C36 C37 F16 2.4(5)
C35 C36 C37 F16 -177.8(3)
F17 C36 C37 C32 -177.9(3)
C35 C36 C37 C32 1.8(5)
C33 C32 C37 F16 177.0(3)
B1 C32 C37 F16 2.5(5)
C33 C32 C37 C36 -2.6(5)
B1 C32 C37 C36 -177.1(3)
C32 B1 C38 C39 128.6(3)
C26 B1 C38 C39 -109.5(4)
C44 B1 C38 C39 11.7(5)
C32 B1 C38 C43 -58.1(4)
C26 B1 C38 C43 63.8(4)
C44 B1 C38 C43 -174.9(3)
C43 C38 C39 F10 -177.8(3)
B1 C38 C39 F10 -4.2(5)
C43 C38 C39 C40 1.7(5)
B1 C38 C39 C40 175.4(3)
F10 C39 C40 F9 -1.8(5)
C38 C39 C40 F9 178.7(3)
F10 C39 C40 C41 177.9(3)
C38 C39 C40 C41 -1.6(6)
F9 C40 C41 F8 -0.6(5)
C39 C40 C41 F8 179.7(3)
F9 C40 C41 C42 180.0(3)
C39 C40 C41 C42 0.2(5)
F8 C41 C42 F7 0.3(5)
C40 C41 C42 F7 179.8(3)
F8 C41 C42 C43 -178.7(3)
C40 C41 C42 C43 0.8(5)
F7 C42 C43 F6 -0.5(5)
C41 C42 C43 F6 178.5(3)
F7 C42 C43 C38 -179.7(3)
C41 C42 C43 C38 -0.7(5)
C39 C38 C43 F6 -179.7(3)
B1 C38 C43 F6 6.0(5)
C39 C38 C43 C42 -0.6(5)
B1 C38 C43 C42 -174.9(3)
C32 B1 C44 C49 113.9(4)
C38 B1 C44 C49 -124.4(4)
C26 B1 C44 C49 -10.8(5)
C32 B1 C44 C45 -63.3(4)
C38 B1 C44 C45 58.4(4)
C26 B1 C44 C45 172.1(3)
C49 C44 C45 F11 -179.3(3)
B1 C44 C45 F11 -1.8(5)
C49 C44 C45 C46 2.5(5)
B1 C44 C45 C46 -179.9(3)
F11 C45 C46 F12 1.7(5)
C44 C45 C46 F12 179.8(3)
F11 C45 C46 C47 -177.9(3)
C44 C45 C46 C47 0.3(6)
F12 C46 C47 F13 -0.2(5)
C45 C46 C47 F13 179.3(3)
F12 C46 C47 C48 178.8(3)
C45 C46 C47 C48 -1.6(5)
F13 C47 C48 F14 -0.4(5)
C46 C47 C48 F14 -179.4(3)
F13 C47 C48 C49 179.0(3)
C46 C47 C48 C49 0.0(5)
F14 C48 C49 F15 2.3(5)
C47 C48 C49 F15 -177.1(3)
F14 C48 C49 C44 -177.4(3)
C47 C48 C49 C44 3.2(5)
C45 C44 C49 F15 176.1(3)
B1 C44 C49 F15 -1.2(5)
C45 C44 C49 C48 -4.3(5)
B1 C44 C49 C48 178.4(3)
C14 C13 O1 Zr1 -101.2(4)
C12 C13 O1 Zr1 80.2(4)
O3 C11 O2 Zr1 -94.6(4)
P1 C11 O2 Zr1 91.1(3)
C13 C12 P1 C22 95.4(4)
C17 C12 P1 C22 -82.5(4)
C13 C12 P1 C18 -135.3(3)
C17 C12 P1 C18 46.9(4)
C13 C12 P1 C11 -22.3(4)
C17 C12 P1 C11 159.9(3)
C25 C22 P1 C12 45.0(4)
C23 C22 P1 C12 -71.5(3)
C24 C22 P1 C12 166.8(3)
C25 C22 P1 C18 -79.0(4)
C23 C22 P1 C18 164.5(3)
C24 C22 P1 C18 42.8(4)
C25 C22 P1 C11 169.1(3)
C23 C22 P1 C11 52.6(3)
C24 C22 P1 C11 -69.2(4)
C21 C18 P1 C12 -80.8(3)
C19 C18 P1 C12 159.7(3)
C20 C18 P1 C12 42.1(3)
C21 C18 P1 C22 43.0(4)
C19 C18 P1 C22 -76.5(4)
C20 C18 P1 C22 165.9(3)
C21 C18 P1 C11 157.2(3)
C19 C18 P1 C11 37.7(4)
C20 C18 P1 C11 -80.0(3)
O3 C11 P1 C12 147.3(3)
O2 C11 P1 C12 -37.7(3)
O3 C11 P1 C22 27.9(4)
O2 C11 P1 C22 -157.1(3)
O3 C11 P1 C18 -95.4(3)
O2 C11 P1 C18 79.6(3)
C13 O1 Zr1 O2 -64.2(3)
C13 O1 Zr1 C3 69.5(3)
C13 O1 Zr1 C7 -176.5(3)
C13 O1 Zr1 C5 8.1(4)
C13 O1 Zr1 C4 45.9(4)
C13 O1 Zr1 C9 170.8(3)
C13 O1 Zr1 C2 50.1(3)
C13 O1 Zr1 C1 18.1(3)
C13 O1 Zr1 C8 156.5(3)
C13 O1 Zr1 C6 -145.4(3)
C13 O1 Zr1 C10 -156.8(3)
C11 O2 Zr1 O1 -46.1(3)
C11 O2 Zr1 C3 -164.9(3)
C11 O2 Zr1 C7 87.5(3)
C11 O2 Zr1 C5 -171.2(3)
C11 O2 Zr1 C4 171.7(3)
C11 O2 Zr1 C9 29.5(3)
C11 O2 Zr1 C2 -130.9(3)
C11 O2 Zr1 C1 -138.1(3)
C11 O2 Zr1 C8 68.4(3)
C11 O2 Zr1 C6 66.8(3)
C11 O2 Zr1 C10 34.9(3)
C4 C3 Zr1 O1 -152.2(2)
C2 C3 Zr1 O1 -37.5(3)
C4 C3 Zr1 O2 -45.0(3)
C2 C3 Zr1 O2 69.8(3)
C4 C3 Zr1 C7 70.4(3)
C2 C3 Zr1 C7 -174.9(2)
C4 C3 Zr1 C5 -37.4(3)
C2 C3 Zr1 C5 77.3(3)
C2 C3 Zr1 C4 114.7(4)
C4 C3 Zr1 C9 122.7(3)
C2 C3 Zr1 C9 -122.5(2)
C4 C3 Zr1 C2 -114.7(3)
C4 C3 Zr1 C1 -78.3(3)
C2 C3 Zr1 C1 36.4(2)
C4 C3 Zr1 C8 101.6(3)
C2 C3 Zr1 C8 -143.7(2)
C4 C3 Zr1 C6 66.9(3)
C2 C3 Zr1 C6 -178.3(2)
C4 C3 Zr1 C10 107.4(3)
C2 C3 Zr1 C10 -137.9(2)
C6 C7 Zr1 O1 62.3(3)
C8 C7 Zr1 O1 -52.7(3)
C6 C7 Zr1 O2 -40.8(3)
C8 C7 Zr1 O2 -155.8(2)
C6 C7 Zr1 C3 -174.6(3)
C8 C7 Zr1 C3 70.4(3)
C6 C7 Zr1 C5 -121.7(3)
C8 C7 Zr1 C5 123.3(2)
C6 C7 Zr1 C4 -143.3(3)
C8 C7 Zr1 C4 101.7(3)
C6 C7 Zr1 C9 78.0(3)
C8 C7 Zr1 C9 -37.0(2)
C6 C7 Zr1 C2 -178.0(2)
C8 C7 Zr1 C2 67.0(3)
C6 C7 Zr1 C1 -138.4(3)
C8 C7 Zr1 C1 106.6(3)
C6 C7 Zr1 C8 115.0(4)
C8 C7 Zr1 C6 -115.0(4)
C6 C7 Zr1 C10 38.0(3)
C8 C7 Zr1 C10 -77.0(3)
C4 C5 Zr1 O1 134.3(2)
C1 C5 Zr1 O1 18.7(3)
C4 C5 Zr1 O2 -148.3(3)
C1 C5 Zr1 O2 96.1(3)
C4 C5 Zr1 C3 37.6(2)
C1 C5 Zr1 C3 -78.0(3)
C4 C5 Zr1 C7 -42.2(3)
C1 C5 Zr1 C7 -157.8(2)
C1 C5 Zr1 C4 -115.6(4)
C4 C5 Zr1 C9 -7.0(4)
C1 C5 Zr1 C9 -122.6(3)
C4 C5 Zr1 C2 78.6(3)
C1 C5 Zr1 C2 -37.0(2)
C4 C5 Zr1 C1 115.6(4)
C4 C5 Zr1 C8 -10.7(3)
C1 C5 Zr1 C8 -126.3(3)
C4 C5 Zr1 C6 -73.9(3)
C1 C5 Zr1 C6 170.5(2)
C4 C5 Zr1 C10 -79.0(4)
C1 C5 Zr1 C10 165.4(3)
C5 C4 Zr1 O1 -71.8(3)
C3 C4 Zr1 O1 42.6(3)
C5 C4 Zr1 O2 32.1(3)
C3 C4 Zr1 O2 146.4(2)
C5 C4 Zr1 C3 -114.4(4)
C5 C4 Zr1 C7 138.7(3)
C3 C4 Zr1 C7 -106.9(3)
C3 C4 Zr1 C5 114.4(4)
C5 C4 Zr1 C9 176.3(2)
C3 C4 Zr1 C9 -69.4(3)
C5 C4 Zr1 C2 -77.0(3)
C3 C4 Zr1 C2 37.4(2)
C5 C4 Zr1 C1 -37.0(2)
C3 C4 Zr1 C1 77.4(3)
C5 C4 Zr1 C8 170.7(3)
C3 C4 Zr1 C8 -74.9(3)
C5 C4 Zr1 C6 119.1(3)
C3 C4 Zr1 C6 -126.5(2)
C5 C4 Zr1 C10 140.2(3)
C3 C4 Zr1 C10 -105.4(3)
C8 C9 Zr1 O1 -153.9(3)
C10 C9 Zr1 O1 89.4(2)
C8 C9 Zr1 O2 126.8(2)
C10 C9 Zr1 O2 10.1(3)
C8 C9 Zr1 C3 -42.0(3)
C10 C9 Zr1 C3 -158.7(2)
C8 C9 Zr1 C7 37.9(2)
C10 C9 Zr1 C7 -78.8(3)
C8 C9 Zr1 C5 -6.1(4)
C10 C9 Zr1 C5 -122.8(3)
C8 C9 Zr1 C4 -10.4(3)
C10 C9 Zr1 C4 -127.1(2)
C8 C9 Zr1 C2 -73.8(3)
C10 C9 Zr1 C2 169.6(2)
C8 C9 Zr1 C1 -79.7(4)
C10 C9 Zr1 C1 163.7(3)
C10 C9 Zr1 C8 -116.7(4)
C8 C9 Zr1 C6 78.7(3)
C10 C9 Zr1 C6 -38.0(2)
C8 C9 Zr1 C10 116.7(4)
C1 C2 Zr1 O1 -98.4(3)
C3 C2 Zr1 O1 146.0(2)
C1 C2 Zr1 O2 -13.4(3)
C3 C2 Zr1 O2 -129.0(2)
C1 C2 Zr1 C3 115.6(4)
C1 C2 Zr1 C7 121.8(3)
C3 C2 Zr1 C7 6.1(3)
C1 C2 Zr1 C5 37.7(3)
C3 C2 Zr1 C5 -77.9(3)
C1 C2 Zr1 C4 78.3(3)
C3 C2 Zr1 C4 -37.3(2)
C1 C2 Zr1 C9 -174.7(3)
C3 C2 Zr1 C9 69.6(3)
C3 C2 Zr1 C1 -115.6(4)
C1 C2 Zr1 C8 153.1(3)
C3 C2 Zr1 C8 37.5(3)
C1 C2 Zr1 C6 119.1(4)
C3 C2 Zr1 C6 3.4(5)
C1 C2 Zr1 C10 -163.5(3)
C3 C2 Zr1 C10 80.9(3)
C2 C1 Zr1 O1 81.1(3)
C5 C1 Zr1 O1 -164.4(3)
C2 C1 Zr1 O2 167.7(3)
C5 C1 Zr1 O2 -77.8(3)
C2 C1 Zr1 C3 -37.1(2)
C5 C1 Zr1 C3 77.4(3)
C2 C1 Zr1 C7 -83.8(3)
C5 C1 Zr1 C7 30.7(3)
C2 C1 Zr1 C5 -114.5(4)
C2 C1 Zr1 C4 -77.8(3)
C5 C1 Zr1 C4 36.7(2)
C2 C1 Zr1 C9 9.6(5)
C5 C1 Zr1 C9 124.1(3)
C5 C1 Zr1 C2 114.5(4)
C2 C1 Zr1 C8 -37.3(3)
C5 C1 Zr1 C8 77.2(3)
C2 C1 Zr1 C6 -132.0(3)
C5 C1 Zr1 C6 -17.5(4)
C2 C1 Zr1 C10 115.3(9)
C5 C1 Zr1 C10 -130.2(9)
C9 C8 Zr1 O1 27.2(3)
C7 C8 Zr1 O1 141.5(2)
C9 C8 Zr1 O2 -79.2(3)
C7 C8 Zr1 O2 35.1(3)
C9 C8 Zr1 C3 138.8(3)
C7 C8 Zr1 C3 -107.0(3)
C9 C8 Zr1 C7 -114.3(4)
C9 C8 Zr1 C5 176.7(2)
C7 C8 Zr1 C5 -69.0(3)
C9 C8 Zr1 C4 171.0(3)
C7 C8 Zr1 C4 -74.8(2)
C7 C8 Zr1 C9 114.3(4)
C9 C8 Zr1 C2 119.1(2)
C7 C8 Zr1 C2 -126.6(2)
C9 C8 Zr1 C1 138.9(3)
C7 C8 Zr1 C1 -106.8(3)
C9 C8 Zr1 C6 -77.2(3)
C7 C8 Zr1 C6 37.0(2)
C9 C8 Zr1 C10 -36.0(2)
C7 C8 Zr1 C10 78.3(3)
C7 C6 Zr1 O1 -134.8(2)
C10 C6 Zr1 O1 -20.9(3)
C7 C6 Zr1 O2 141.4(3)
C10 C6 Zr1 O2 -104.7(2)
C7 C6 Zr1 C3 6.4(3)
C10 C6 Zr1 C3 120.3(2)
C10 C6 Zr1 C7 113.9(4)
C7 C6 Zr1 C5 70.5(3)
C10 C6 Zr1 C5 -175.6(2)
C7 C6 Zr1 C4 37.8(3)
C10 C6 Zr1 C4 151.7(2)
C7 C6 Zr1 C9 -77.2(3)
C10 C6 Zr1 C9 36.7(2)
C7 C6 Zr1 C2 4.2(5)
C10 C6 Zr1 C2 118.1(3)
C7 C6 Zr1 C1 81.3(4)
C10 C6 Zr1 C1 -164.8(3)
C7 C6 Zr1 C8 -37.2(2)
C10 C6 Zr1 C8 76.7(3)
C7 C6 Zr1 C10 -113.9(4)
C9 C10 Zr1 O1 -85.1(2)
C6 C10 Zr1 O1 160.5(2)
C9 C10 Zr1 O2 -171.6(2)
C6 C10 Zr1 O2 74.0(2)
C9 C10 Zr1 C3 29.0(3)
C6 C10 Zr1 C3 -85.4(3)
C9 C10 Zr1 C7 76.9(3)
C6 C10 Zr1 C7 -37.5(2)
C9 C10 Zr1 C5 122.6(3)
C6 C10 Zr1 C5 8.2(4)
C9 C10 Zr1 C4 75.1(3)
C6 C10 Zr1 C4 -39.3(3)
C6 C10 Zr1 C9 -114.4(3)
C9 C10 Zr1 C2 -18.7(4)
C6 C10 Zr1 C2 -133.1(3)
C9 C10 Zr1 C1 -119.8(9)
C6 C10 Zr1 C1 125.8(9)
C9 C10 Zr1 C8 36.1(2)
C6 C10 Zr1 C8 -78.3(2)
C9 C10 Zr1 C6 114.4(3)
